data_7208470
loop_
_publ_author_name
'Zheng, Sheng-Run'
'Cai, Song-Liang'
'Tan, Jing-Bo'
'Fan, Jun'
'Zhang, Wei-Guang'

_publ_section_title
;
 Spontaneous resolution of a coordination polymer containing stereogenic
 five-coordinate Zn(ii) centers and achiral ligands with axially chiral
 conformation
;
_journal_issue 19
_journal_name_full CrystEngComm
_journal_page_first 6241
_journal_paper_doi 10.1039/c2ce25428j
_journal_volume 14
_journal_year 2012
_chemical_formula_sum 'C10 H5 N3 O4 Zn'
_chemical_formula_weight 296.54
_chemical_name_systematic
;
?
;
_space_group_IT_number 19
_symmetry_cell_setting orthorhombic
_symmetry_space_group_name_Hall 'P 2ac 2ab'
_symmetry_space_group_name_H-M 'P 21 21 21'
_atom_sites_solution_hydrogens geom
_atom_sites_solution_primary direct
_atom_sites_solution_secondary difmap
_audit_creation_method SHELXL-97
_cell_angle_alpha 90.00
_cell_angle_beta 90.00
_cell_angle_gamma 90.00
_cell_formula_units_Z 4
_cell_length_a 9.652(5)
_cell_length_b 10.704(5)
_cell_length_c 11.159(6)
_cell_measurement_reflns_used 2536
_cell_measurement_temperature 296(2)
_cell_measurement_theta_max 26.30
_cell_measurement_theta_min 2.64
_cell_volume 1152.9(10)
_computing_cell_refinement 'Bruker SAINT'
_computing_data_collection 'Bruker APEX2'
_computing_data_reduction 'Bruker SAINT'
_computing_molecular_graphics 'Bruker SHELXTL'
_computing_publication_material 'Bruker SHELXTL'
_computing_structure_refinement 'SHELXL-97 (Sheldrick, 1997)'
_computing_structure_solution 'SHELXS-97 (Sheldrick, 1990)'
_diffrn_ambient_temperature 296(2)
_diffrn_measured_fraction_theta_full 0.997
_diffrn_measured_fraction_theta_max 0.997
_diffrn_measurement_device_type 'Bruker APEX-II CCD'
_diffrn_measurement_method '\f and \w scans'
_diffrn_radiation_monochromator graphite
_diffrn_radiation_source 'fine-focus sealed tube'
_diffrn_radiation_type MoK\a
_diffrn_radiation_wavelength 0.71073
_diffrn_reflns_av_R_equivalents 0.0397
_diffrn_reflns_av_sigmaI/netI 0.0504
_diffrn_reflns_limit_h_max 7
_diffrn_reflns_limit_h_min -11
_diffrn_reflns_limit_k_max 13
_diffrn_reflns_limit_k_min -13
_diffrn_reflns_limit_l_max 13
_diffrn_reflns_limit_l_min -13
_diffrn_reflns_number 6136
_diffrn_reflns_theta_full 25.99
_diffrn_reflns_theta_max 25.99
_diffrn_reflns_theta_min 2.64
_diffrn_standards_decay_% none
_exptl_absorpt_coefficient_mu 2.140
_exptl_absorpt_correction_T_max 0.6742
_exptl_absorpt_correction_T_min 0.5662
_exptl_absorpt_correction_type multi-scan
_exptl_crystal_colour clorless
_exptl_crystal_density_diffrn 1.708
_exptl_crystal_density_method 'not measured'
_exptl_crystal_description block
_exptl_crystal_F_000 592
_exptl_crystal_size_max 0.30
_exptl_crystal_size_mid 0.22
_exptl_crystal_size_min 0.20
_refine_diff_density_max 0.588
_refine_diff_density_min -0.252
_refine_diff_density_rms 0.064
_refine_ls_abs_structure_details 'Flack H D (1983), Acta Cryst. A39, 876-881'
_refine_ls_abs_structure_Flack 0.02(2)
_refine_ls_extinction_method none
_refine_ls_goodness_of_fit_ref 1.002
_refine_ls_hydrogen_treatment mixed
_refine_ls_matrix_type full
_refine_ls_number_parameters 166
_refine_ls_number_reflns 2241
_refine_ls_number_restraints 6
_refine_ls_restrained_S_all 1.013
_refine_ls_R_factor_all 0.0501
_refine_ls_R_factor_gt 0.0361
_refine_ls_shift/su_max 0.000
_refine_ls_shift/su_mean 0.000
_refine_ls_structure_factor_coef Fsqd
_refine_ls_weighting_details 'calc w=1/[\s^2^(Fo^2^)+(0.0476P)^2^+0.0000P] where P=(Fo^2^+2Fc^2^)/3'
_refine_ls_weighting_scheme calc
_refine_ls_wR_factor_gt 0.0833
_refine_ls_wR_factor_ref 0.0908
_reflns_number_gt 1854
_reflns_number_total 2241
_reflns_threshold_expression >2sigma(I)
_cod_data_source_file c2ce25428j.txt
_cod_data_source_block Zn1a
_cod_depositor_comments
;
The following automatic conversions were performed:

'_symmetry_cell_setting' value 'Orthorhombic' changed to
'orthorhombic' according to
/home/saulius/struct/CIF-dictionaries/cif_core.dic dictionary named
'cif_core.dic' version 2.4.1 from 2010-06-29.

Automatic conversion script
Id: cif_fix_values 1891 2012-01-12 08:04:46Z andrius 
;
_cod_original_sg_symbol_H-M 'P2(1)2(1)2(1) '
_cod_database_code 7208470

loop_
_symmetry_equiv_pos_as_xyz
'x, y, z'
'-x+1/2, -y, z+1/2'
'-x, y+1/2, -z+1/2'
'x+1/2, -y+1/2, -z'

loop_
_atom_site_label
_atom_site_type_symbol
_atom_site_fract_x
_atom_site_fract_y
_atom_site_fract_z
_atom_site_U_iso_or_equiv
_atom_site_adp_type
_atom_site_occupancy
_atom_site_symmetry_multiplicity
_atom_site_calc_flag
_atom_site_refinement_flags
Zn1 Zn 0.85575(5) 0.88290(5) 0.68295(4) 0.04696(17) Uani 1 1 d .
C8 C 0.4272(6) 0.9375(8) 0.6308(5) 0.107(3) Uani 1 1 d U
H8A H 0.3524 0.9544 0.6807 0.129 Uiso 1 1 calc R
O4 O 0.5401(3) 1.0972(3) 0.0145(2) 0.0517(8) Uani 1 1 d .
N3 N 0.6654(4) 0.9027(3) 0.6092(3) 0.0473(9) Uani 1 1 d .
O3 O 0.4051(3) 0.9594(3) -0.0810(2) 0.0561(9) Uani 1 1 d .
C10 C 0.6464(4) 0.8891(4) 0.4909(3) 0.0406(9) Uani 1 1 d .
H10A H 0.7228 0.8725 0.4427 0.049 Uiso 1 1 calc R
C5 C 0.4945(4) 0.8820(4) 0.3078(3) 0.0413(9) Uani 1 1 d .
C6 C 0.5175(4) 0.8990(4) 0.4382(3) 0.0444(10) Uani 1 1 d .
O2 O 0.2924(4) 0.7519(4) -0.0357(3) 0.0652(10) Uani 1 1 d .
C3 C 0.4660(4) 0.9205(4) 0.1202(3) 0.0405(10) Uani 1 1 d .
C1 C 0.3145(5) 0.7243(5) 0.0752(4) 0.0507(12) Uani 1 1 d .
C2 C 0.3984(4) 0.8124(4) 0.1473(3) 0.0414(10) Uani 1 1 d .
C4 C 0.4726(5) 0.9983(5) 0.0101(3) 0.0469(11) Uani 1 1 d .
C9 C 0.5568(5) 0.9274(6) 0.6773(4) 0.0780(18) Uani 1 1 d .
H9A H 0.5694 0.9383 0.7593 0.094 Uiso 1 1 calc R
O1 O 0.2691(3) 0.6287(4) 0.1243(3) 0.0560(8) Uani 1 1 d .
N2 N 0.5279(4) 0.9654(3) 0.2223(3) 0.0429(8) Uani 1 1 d .
N1 N 0.4169(4) 0.7865(3) 0.2656(3) 0.0415(8) Uani 1 1 d .
C7 C 0.4070(6) 0.9227(7) 0.5105(4) 0.085(2) Uani 1 1 d .
H7A H 0.3184 0.9287 0.4783 0.102 Uiso 1 1 calc R
H2 H 0.337(7) 0.843(7) -0.068(6) 0.127 Uiso 1 1 d .

loop_
_atom_site_aniso_label
_atom_site_aniso_U_11
_atom_site_aniso_U_22
_atom_site_aniso_U_33
_atom_site_aniso_U_23
_atom_site_aniso_U_13
_atom_site_aniso_U_12
Zn1 0.0536(3) 0.0552(3) 0.0321(2) 0.0008(2) -0.0044(2) -0.0016(3)
C8 0.064(4) 0.221(9) 0.038(3) -0.022(4) 0.009(3) 0.049(5)
O4 0.066(2) 0.060(2) 0.0295(15) 0.0031(14) -0.0009(13) -0.0046(18)
N3 0.054(2) 0.059(2) 0.0285(17) 0.0006(15) -0.0007(15) 0.008(2)
O3 0.062(2) 0.079(2) 0.0269(15) 0.0034(15) -0.0052(14) -0.0035(17)
C10 0.049(2) 0.051(2) 0.0224(16) -0.0017(16) -0.0008(18) 0.006(3)
C5 0.042(2) 0.054(2) 0.0284(18) 0.006(2) 0.0008(17) 0.006(2)
C6 0.046(2) 0.062(3) 0.0252(19) 0.000(2) 0.0006(18) 0.003(2)
O2 0.087(3) 0.080(3) 0.0288(17) -0.0041(17) -0.0098(16) -0.015(2)
C3 0.041(2) 0.056(3) 0.025(2) -0.0051(17) -0.0002(17) 0.008(2)
C1 0.054(3) 0.064(3) 0.035(2) -0.008(2) -0.002(2) 0.001(2)
C2 0.045(3) 0.052(3) 0.027(2) -0.0035(18) -0.0028(17) 0.004(2)
C4 0.055(3) 0.065(3) 0.021(2) -0.0015(19) 0.0020(19) 0.004(2)
C9 0.059(3) 0.147(6) 0.028(2) -0.007(3) -0.004(2) 0.025(3)
O1 0.064(2) 0.062(2) 0.0418(16) -0.0010(17) -0.0028(15) -0.0095(18)
N2 0.050(2) 0.056(2) 0.0232(16) 0.0008(15) 0.0004(14) -0.0025(18)
N1 0.050(2) 0.053(2) 0.0218(15) 0.0008(15) -0.0039(15) -0.0015(17)
C7 0.054(3) 0.163(7) 0.037(3) -0.008(3) -0.005(2) 0.037(3)

loop_
_atom_type_symbol
_atom_type_description
_atom_type_scat_dispersion_real
_atom_type_scat_dispersion_imag
_atom_type_scat_source
C C 0.0033 0.0016 'International Tables Vol C Tables 4.2.6.8 and 6.1.1.4'
H H 0.0000 0.0000 'International Tables Vol C Tables 4.2.6.8 and 6.1.1.4'
N N 0.0061 0.0033 'International Tables Vol C Tables 4.2.6.8 and 6.1.1.4'
O O 0.0106 0.0060 'International Tables Vol C Tables 4.2.6.8 and 6.1.1.4'
Zn Zn 0.2839 1.4301 'International Tables Vol C Tables 4.2.6.8 and 6.1.1.4'

loop_
_geom_angle_atom_site_label_1
_geom_angle_atom_site_label_2
_geom_angle_atom_site_label_3
_geom_angle
_geom_angle_site_symmetry_1
_geom_angle_site_symmetry_3
N1 Zn1 N2 120.25(14) 4_566 2_675
N1 Zn1 N3 118.78(14) 4_566 .
N2 Zn1 N3 120.55(15) 2_675 .
N1 Zn1 O4 101.80(13) 4_566 2_675
N2 Zn1 O4 81.38(13) 2_675 2_675
N3 Zn1 O4 93.37(13) . 2_675
N1 Zn1 O1 77.87(13) 4_566 4_566
N2 Zn1 O1 92.40(13) 2_675 4_566
N3 Zn1 O1 93.19(13) . 4_566
O4 Zn1 O1 172.64(12) 2_675 4_566
C9 C8 C7 119.9(5) . .
C4 O4 Zn1 111.4(3) . 2_674
C9 N3 C10 118.6(4) . .
C9 N3 Zn1 120.5(3) . .
C10 N3 Zn1 120.9(3) . .
N3 C10 C6 122.3(4) . .
N2 C5 N1 112.8(3) . .
N2 C5 C6 125.3(4) . .
N1 C5 C6 121.2(4) . .
C7 C6 C10 117.9(4) . .
C7 C6 C5 119.1(4) . .
C10 C6 C5 123.0(4) . .
C2 C3 N2 108.7(4) . .
C2 C3 C4 132.9(4) . .
N2 C3 C4 118.1(4) . .
O1 C1 O2 123.7(4) . .
O1 C1 C2 118.6(4) . .
O2 C1 C2 117.7(4) . .
N1 C2 C3 109.0(4) . .
N1 C2 C1 118.0(4) . .
C3 C2 C1 133.0(4) . .
O4 C4 O3 125.2(4) . .
O4 C4 C3 117.8(4) . .
O3 C4 C3 117.0(4) . .
N3 C9 C8 121.7(4) . .
C1 O1 Zn1 109.1(3) . 4_466
C5 N2 C3 104.6(3) . .
C5 N2 Zn1 145.1(3) . 2_674
C3 N2 Zn1 110.0(3) . 2_674
C5 N1 C2 104.9(3) . .
C5 N1 Zn1 138.8(3) . 4_466
C2 N1 Zn1 115.2(3) . 4_466
C8 C7 C6 119.5(5) . .

loop_
_geom_bond_atom_site_label_1
_geom_bond_atom_site_label_2
_geom_bond_distance
_geom_bond_site_symmetry_2
Zn1 N1 1.992(4) 4_566
Zn1 N2 2.023(4) 2_675
Zn1 N3 2.024(4) .
Zn1 O4 2.142(3) 2_675
Zn1 O1 2.311(3) 4_566
C8 C9 1.358(8) .
C8 C7 1.365(7) .
O4 C4 1.244(6) .
O4 Zn1 2.142(3) 2_674
N3 C9 1.322(6) .
N3 C10 1.340(4) .
O3 C4 1.277(5) .
C10 C6 1.381(6) .
C5 N2 1.345(5) .
C5 N1 1.351(5) .
C5 C6 1.483(5) .
C6 C7 1.362(6) .
O2 C1 1.290(5) .
C3 C2 1.362(6) .
C3 N2 1.374(5) .
C3 C4 1.485(6) .
C1 O1 1.240(6) .
C1 C2 1.481(6) .
C2 N1 1.360(5) .
O1 Zn1 2.311(3) 4_466
N2 Zn1 2.023(4) 2_674
N1 Zn1 1.992(4) 4_466

loop_
_geom_torsion_atom_site_label_1
_geom_torsion_atom_site_label_2
_geom_torsion_atom_site_label_3
_geom_torsion_atom_site_label_4
_geom_torsion
_geom_torsion_site_symmetry_1
_geom_torsion_site_symmetry_4
N1 Zn1 N3 C9 90.6(4) 4_566 .
N2 Zn1 N3 C9 -82.0(4) 2_675 .
O4 Zn1 N3 C9 -164.0(4) 2_675 .
O1 Zn1 N3 C9 12.7(4) 4_566 .
N1 Zn1 N3 C10 -88.4(3) 4_566 .
N2 Zn1 N3 C10 99.0(3) 2_675 .
O4 Zn1 N3 C10 17.0(3) 2_675 .
O1 Zn1 N3 C10 -166.3(3) 4_566 .
C9 N3 C10 C6 -0.6(7) . .
Zn1 N3 C10 C6 178.4(3) . .
N3 C10 C6 C7 -0.4(7) . .
N3 C10 C6 C5 -178.9(4) . .
N2 C5 C6 C7 106.6(6) . .
N1 C5 C6 C7 -63.1(6) . .
N2 C5 C6 C10 -74.9(6) . .
N1 C5 C6 C10 115.4(5) . .
N2 C3 C2 N1 -0.5(5) . .
C4 C3 C2 N1 -174.2(4) . .
N2 C3 C2 C1 179.7(4) . .
C4 C3 C2 C1 6.0(8) . .
O1 C1 C2 N1 -2.6(6) . .
O2 C1 C2 N1 177.2(4) . .
O1 C1 C2 C3 177.2(5) . .
O2 C1 C2 C3 -3.0(8) . .
Zn1 O4 C4 O3 -176.9(4) 2_674 .
Zn1 O4 C4 C3 5.0(5) 2_674 .
C2 C3 C4 O4 176.8(4) . .
N2 C3 C4 O4 3.6(6) . .
C2 C3 C4 O3 -1.4(7) . .
N2 C3 C4 O3 -174.6(4) . .
C10 N3 C9 C8 1.0(9) . .
Zn1 N3 C9 C8 -178.0(6) . .
C7 C8 C9 N3 -0.4(12) . .
O2 C1 O1 Zn1 174.9(4) . 4_466
C2 C1 O1 Zn1 -5.3(5) . 4_466
N1 C5 N2 C3 0.8(5) . .
C6 C5 N2 C3 -169.6(4) . .
N1 C5 N2 Zn1 -170.8(4) . 2_674
C6 C5 N2 Zn1 18.8(8) . 2_674
C2 C3 N2 C5 -0.2(4) . .
C4 C3 N2 C5 174.6(4) . .
C2 C3 N2 Zn1 174.7(3) . 2_674
C4 C3 N2 Zn1 -10.5(5) . 2_674
N2 C5 N1 C2 -1.1(5) . .
C6 C5 N1 C2 169.7(4) . .
N2 C5 N1 Zn1 165.5(3) . 4_466
C6 C5 N1 Zn1 -23.7(6) . 4_466
C3 C2 N1 C5 0.9(5) . .
C1 C2 N1 C5 -179.2(4) . .
C3 C2 N1 Zn1 -169.3(3) . 4_466
C1 C2 N1 Zn1 10.6(5) . 4_466
C9 C8 C7 C6 -0.6(12) . .
C10 C6 C7 C8 0.9(9) . .
C5 C6 C7 C8 179.5(7) . .
